data_1547891
loop_
_publ_author_name
'Xuemiao Yin'
'Yaxing Wang'
'Xiaojing Bai'
'Yumin Wang'
'Lanhua Chen'
'Chengliang Xiao'
'Juan Diwu'
'Shiyu Du'
'Zhifang Chai'
'Thomas E. Albrecht-Schmitt'
'Shuao Wang'

_publ_section_title
;
 Rare earth separations by selective borate crystallization
;
_journal_name_full 'Nature Communications'
_journal_page_first 14438
_journal_paper_doi 10.1038/ncomms14438
_journal_volume 8
_journal_year 2017
_chemical_formula_moiety 'B7 O16 Eu'
_chemical_formula_sum 'B7 Eu O16'
_chemical_formula_weight 483.63
_chemical_name_common 'Europium borate'
_space_group_crystal_system triclinic
_space_group_IT_number 2
_space_group_name_Hall '-P 1'
_space_group_name_H-M_alt 'P -1'
_symmetry_space_group_name_Hall '-P 1'
_symmetry_space_group_name_H-M 'P -1'
_atom_sites_solution_hydrogens .
_cell_angle_alpha 96.093(3)
_cell_angle_beta 98.513(3)
_cell_angle_gamma 101.750(3)
_cell_formula_units_Z 2
_cell_length_a 6.8148(8)
_cell_length_b 7.1444(9)
_cell_length_c 12.7191(15)
_cell_measurement_reflns_used 2987
_cell_measurement_temperature 298(2)
_cell_measurement_theta_max 30.26
_cell_measurement_theta_min 2.94
_cell_volume 593.64(12)
_computing_cell_refinement 'Bruker SMART'
_computing_data_collection 'Bruker SMART'
_computing_data_reduction 'Bruker SAINT'
_computing_molecular_graphics 'SHELXL-2014/7 (Sheldrick, 2014)'
_computing_publication_material 'SHELXL-2014/7 (Sheldrick, 2014)'
_computing_structure_refinement 'SHELXL-2014/7 (Sheldrick, 2014)'
_computing_structure_solution 'SHELXL-2014/7 (Sheldrick, 2014)'
_diffrn_ambient_temperature 298(2)
_diffrn_measured_fraction_theta_full 0.992
_diffrn_measured_fraction_theta_max 0.988
_diffrn_measurement_device_type 'BRUKER aperx II'
_diffrn_radiation_type MoK\a
_diffrn_radiation_wavelength 0.71073
_diffrn_reflns_av_R_equivalents 0.0180
_diffrn_reflns_av_unetI/netI 0.0220
_diffrn_reflns_Laue_measured_fraction_full 0.992
_diffrn_reflns_Laue_measured_fraction_max 0.988
_diffrn_reflns_limit_h_max 7
_diffrn_reflns_limit_h_min -8
_diffrn_reflns_limit_k_max 8
_diffrn_reflns_limit_k_min -8
_diffrn_reflns_limit_l_max 15
_diffrn_reflns_limit_l_min -15
_diffrn_reflns_number 5711
_diffrn_reflns_point_group_measured_fraction_full 0.992
_diffrn_reflns_point_group_measured_fraction_max 0.988
_diffrn_reflns_theta_full 25.242
_diffrn_reflns_theta_max 26.000
_diffrn_reflns_theta_min 2.941
_diffrn_source 'fine-focus sealed tube'
_exptl_absorpt_coefficient_mu 5.379
_exptl_absorpt_correction_T_max 0.927
_exptl_absorpt_correction_T_min 0.824
_exptl_absorpt_correction_type multi-scan
_exptl_absorpt_process_details 'SADABS, Bruker'
_exptl_crystal_colour colorless
_exptl_crystal_density_diffrn 2.706
_exptl_crystal_description plate
_exptl_crystal_F_000 452
_exptl_crystal_size_max 0.079
_exptl_crystal_size_mid 0.030
_exptl_crystal_size_min 0.014
_refine_diff_density_max 2.232
_refine_diff_density_min -0.811
_refine_diff_density_rms 0.144
_refine_ls_extinction_coef .
_refine_ls_extinction_method none
_refine_ls_goodness_of_fit_ref 1.174
_refine_ls_hydrogen_treatment undef
_refine_ls_matrix_type full
_refine_ls_number_parameters 217
_refine_ls_number_reflns 2305
_refine_ls_number_restraints 0
_refine_ls_restrained_S_all 1.174
_refine_ls_R_factor_all 0.0241
_refine_ls_R_factor_gt 0.0227
_refine_ls_shift/su_max 0.001
_refine_ls_shift/su_mean 0.000
_refine_ls_structure_factor_coef Fsqd
_refine_ls_weighting_details 'w=1/[\s^2^(Fo^2^)+(0.0253P)^2^+2.7356P] where P=(Fo^2^+2Fc^2^)/3'
_refine_ls_weighting_scheme calc
_refine_ls_wR_factor_gt 0.0595
_refine_ls_wR_factor_ref 0.0598
_reflns_Friedel_coverage 0.000
_reflns_Friedel_fraction_full .
_reflns_Friedel_fraction_max .
_reflns_number_gt 2226
_reflns_number_total 2305
_reflns_threshold_expression 'I > 2\s(I)'
_cod_data_source_file ncomms14438-4.cif
_cod_data_source_block EuBOCl-4
_cod_depositor_comments
;
The following automatic conversions were performed:

'_exptl_absorpt_correction_type' value 'Multi-scan' changed to
'multi-scan' according to the built-in table from CIF Core dictionary
named 'cif_core.dic' version 2.4.1 from 2010-06-29.

Automatic conversion script
Id: cif_fix_values 5376 2017-05-30 11:51:03Z andrius 
;
_cod_database_code 1547891
_shelx_space_group_comment
;
The symmetry employed for this shelxl refinement is uniquely defined
by the following loop, which should always be used as a source of
symmetry information in preference to the above space-group names.
They are only intended as comments.
;
_shelxl_version_number 2014-3

loop_
_space_group_symop_operation_xyz
'x, y, z'
'-x, -y, -z'

loop_
_atom_site_label
_atom_site_type_symbol
_atom_site_fract_x
_atom_site_fract_y
_atom_site_fract_z
_atom_site_U_iso_or_equiv
_atom_site_adp_type
_atom_site_occupancy
_atom_site_site_symmetry_order
_atom_site_calc_flag
_atom_site_refinement_flags_posn
_atom_site_refinement_flags_adp
_atom_site_refinement_flags_occupancy
_atom_site_disorder_assembly
_atom_site_disorder_group
Eu1 Eu 0.22585(3) 0.73702(3) 0.95490(2) 0.00750(8) Uani 1 1 d . . . . .
B1 B 0.7370(7) 0.7396(6) 0.9585(4) 0.0065(9) Uani 1 1 d . . . . .
B2 B 0.6554(7) 0.8888(6) 1.1305(4) 0.0066(9) Uani 1 1 d . . . . .
B3 B 0.2846(9) 1.1610(9) 0.5200(4) 0.0204(11) Uani 1 1 d . . . . .
B4 B 0.4229(8) 0.8812(7) 0.7312(4) 0.0110(9) Uani 1 1 d . . . . .
B5 B -0.1153(8) 0.4734(7) 0.7307(4) 0.0113(10) Uani 1 1 d . . . . .
B6 B -0.0684(7) 0.6809(6) 1.1332(4) 0.0065(9) Uani 1 1 d . . . . .
B7 B 0.3175(7) 0.8057(7) 1.2001(4) 0.0093(9) Uani 1 1 d . . . . .
O1 O -0.1094(4) 0.7980(4) 0.8919(2) 0.0108(6) Uani 1 1 d . . . . .
O2 O 0.5326(4) 0.6462(4) 0.8988(2) 0.0105(6) Uani 1 1 d . . . . .
O3 O 0.3146(4) 0.9156(4) 0.8121(2) 0.0089(6) Uani 1 1 d . . . . .
O4 O 0.4522(4) 0.7747(4) 1.1233(2) 0.0095(6) Uani 1 1 d . . . . .
O5 O 0.1262(4) 0.8044(4) 1.1296(2) 0.0094(6) Uani 1 1 d . . . . .
O6 O 0.2909(4) 1.0892(4) 0.9735(2) 0.0081(6) Uani 1 1 d . . . . .
O7 O 0.1776(4) 0.3951(4) 0.9750(2) 0.0080(6) Uani 1 1 d . . . . .
O8 O 0.0516(4) 0.4837(4) 0.8099(2) 0.0079(6) Uani 1 1 d . . . . .
O9 O 0.1950(4) 1.2076(4) 0.8092(2) 0.0097(6) Uani 1 1 d . . . . .
O10 O 0.1873(6) 1.1738(6) 0.6058(3) 0.0324(10) Uani 1 1 d . . . . .
O11 O 0.4801(5) 1.2585(6) 0.5242(3) 0.0289(9) Uani 1 1 d . . . . .
O12 O -0.1002(5) 0.5824(5) 0.6503(3) 0.0255(8) Uani 1 1 d . . . . .
O13 O 0.3389(5) 0.7268(5) 0.6561(3) 0.0219(8) Uani 1 1 d . . . . .
O14 O 0.6031(5) 1.0074(4) 0.7291(2) 0.0127(6) Uani 1 1 d . . . . .
O15 O -0.2938(5) 0.3468(4) 0.7309(2) 0.0137(7) Uani 1 1 d . . . . .
O16 O 0.1830(5) 1.0419(5) 0.4285(3) 0.0244(8) Uani 1 1 d . . . . .

loop_
_atom_site_aniso_label
_atom_site_aniso_U_11
_atom_site_aniso_U_22
_atom_site_aniso_U_33
_atom_site_aniso_U_23
_atom_site_aniso_U_13
_atom_site_aniso_U_12
Eu1 0.00819(12) 0.00560(12) 0.00818(12) 0.00055(7) 0.00110(8) 0.00076(8)
B1 0.007(2) 0.004(2) 0.008(2) 0.0006(17) 0.0001(17) 0.0006(16)
B2 0.005(2) 0.005(2) 0.010(2) 0.0003(17) 0.0009(17) 0.0005(16)
B3 0.020(3) 0.027(3) 0.014(3) 0.002(2) 0.003(2) 0.005(2)
B4 0.012(2) 0.011(2) 0.010(2) 0.0007(18) 0.0034(19) 0.0018(18)
B5 0.011(2) 0.011(2) 0.011(2) 0.0009(18) -0.0005(19) 0.0010(18)
B6 0.004(2) 0.005(2) 0.010(2) -0.0002(16) 0.0017(17) 0.0004(16)
B7 0.008(2) 0.010(2) 0.009(2) 0.0008(18) 0.0030(18) 0.0017(18)
O1 0.0092(15) 0.0122(14) 0.0119(15) 0.0023(12) 0.0045(12) 0.0022(12)
O2 0.0060(14) 0.0114(14) 0.0124(15) -0.0014(12) -0.0005(12) 0.0009(11)
O3 0.0096(15) 0.0068(14) 0.0098(15) 0.0001(11) 0.0028(12) 0.0005(11)
O4 0.0062(14) 0.0089(14) 0.0117(15) -0.0025(11) 0.0024(11) -0.0008(11)
O5 0.0057(14) 0.0092(14) 0.0128(15) 0.0037(11) 0.0006(12) 0.0003(11)
O6 0.0104(15) 0.0055(13) 0.0092(15) 0.0010(11) 0.0037(11) 0.0024(11)
O7 0.0081(14) 0.0065(14) 0.0090(14) 0.0013(11) 0.0001(11) 0.0012(11)
O8 0.0068(14) 0.0066(14) 0.0094(14) 0.0028(11) 0.0005(11) -0.0004(11)
O9 0.0083(14) 0.0153(15) 0.0086(15) 0.0018(12) 0.0034(12) 0.0083(12)
O10 0.023(2) 0.054(3) 0.0133(18) -0.0064(17) 0.0074(15) -0.0036(18)
O11 0.0170(19) 0.046(2) 0.0164(18) -0.0021(16) 0.0030(14) -0.0053(16)
O12 0.0188(18) 0.031(2) 0.0232(19) 0.0181(16) -0.0031(14) -0.0052(15)
O13 0.0196(18) 0.0180(17) 0.0218(19) -0.0096(14) 0.0093(15) -0.0079(14)
O14 0.0100(15) 0.0133(15) 0.0127(15) -0.0037(12) 0.0068(12) -0.0027(12)
O15 0.0089(15) 0.0156(16) 0.0142(16) 0.0062(12) -0.0020(12) -0.0016(12)
O16 0.0174(18) 0.032(2) 0.0190(18) -0.0050(15) 0.0062(14) -0.0027(15)

loop_
_atom_type_symbol
_atom_type_description
_atom_type_scat_dispersion_real
_atom_type_scat_dispersion_imag
_atom_type_scat_source
Eu Eu -0.1578 3.6682 'International Tables Vol C Tables 4.2.6.8 and 6.1.1.4'
B B 0.0013 0.0007 'International Tables Vol C Tables 4.2.6.8 and 6.1.1.4'
O O 0.0106 0.0060 'International Tables Vol C Tables 4.2.6.8 and 6.1.1.4'

loop_
_geom_angle_atom_site_label_1
_geom_angle_atom_site_label_2
_geom_angle_atom_site_label_3
_geom_angle
_geom_angle_site_symmetry_1
_geom_angle_site_symmetry_3
O4 Eu1 O3 121.97(10) . .
O4 Eu1 O8 138.81(10) . .
O3 Eu1 O8 84.09(10) . .
O4 Eu1 O6 87.25(10) . .
O3 Eu1 O6 57.35(9) . .
O8 Eu1 O6 133.17(10) . .
O4 Eu1 O7 82.56(10) . .
O3 Eu1 O7 132.97(10) . .
O8 Eu1 O7 57.74(9) . .
O6 Eu1 O7 168.67(10) . .
O4 Eu1 O5 56.28(10) . .
O3 Eu1 O5 136.98(9) . .
O8 Eu1 O5 127.09(10) . .
O6 Eu1 O5 80.24(9) . .
O7 Eu1 O5 89.94(10) . .
O4 Eu1 O1 137.08(10) . .
O3 Eu1 O1 82.01(10) . .
O8 Eu1 O1 71.97(10) . .
O6 Eu1 O1 76.85(10) . .
O7 Eu1 O1 107.49(10) . .
O5 Eu1 O1 81.61(10) . .
O4 Eu1 O2 77.64(10) . .
O3 Eu1 O2 71.84(10) . .
O8 Eu1 O2 82.35(10) . .
O6 Eu1 O2 106.29(10) . .
O7 Eu1 O2 76.40(10) . .
O5 Eu1 O2 133.38(10) . .
O1 Eu1 O2 145.00(10) . .
O4 Eu1 B6 110.84(11) . 2_567
O3 Eu1 B6 109.37(11) . 2_567
O8 Eu1 B6 28.90(11) . 2_567
O6 Eu1 B6 161.89(11) . 2_567
O7 Eu1 B6 28.84(11) . 2_567
O5 Eu1 B6 110.01(11) . 2_567
O1 Eu1 B6 89.64(11) . 2_567
O2 Eu1 B6 77.96(11) . 2_567
O4 Eu1 B2 104.71(11) . 2_677
O3 Eu1 B2 28.95(11) . 2_677
O8 Eu1 B2 110.22(11) . 2_677
O6 Eu1 B2 28.46(11) . 2_677
O7 Eu1 B2 161.17(11) . 2_677
O5 Eu1 B2 108.60(11) . 2_677
O1 Eu1 B2 79.27(11) . 2_677
O2 Eu1 B2 88.07(11) . 2_677
B6 Eu1 B2 137.61(13) 2_567 2_677
O4 Eu1 O7 100.19(9) . 2_567
O3 Eu1 O7 131.17(9) . 2_567
O8 Eu1 O7 78.31(9) . 2_567
O6 Eu1 O7 106.27(9) . 2_567
O7 Eu1 O7 70.91(10) . 2_567
O5 Eu1 O7 50.36(9) . 2_567
O1 Eu1 O7 49.29(9) . 2_567
O2 Eu1 O7 147.21(9) . 2_567
B6 Eu1 O7 72.28(10) 2_567 2_567
B2 Eu1 O7 123.41(10) 2_677 2_567
O4 Eu1 B7 28.05(11) . .
O3 Eu1 B7 136.36(12) . .
O8 Eu1 B7 139.48(11) . .
O6 Eu1 B7 83.73(11) . .
O7 Eu1 B7 84.94(11) . .
O5 Eu1 B7 28.25(11) . .
O1 Eu1 B7 109.65(11) . .
O2 Eu1 B7 105.34(11) . .
B6 Eu1 B7 112.51(13) 2_567 .
B2 Eu1 B7 109.76(13) 2_677 .
O7 Eu1 B7 74.58(11) 2_567 .
O1 B1 O2 115.2(3) 1_655 .
O1 B1 O6 110.3(3) 1_655 2_677
O2 B1 O6 105.1(3) . 2_677
O1 B1 O7 104.2(3) 1_655 2_667
O2 B1 O7 110.8(3) . 2_667
O6 B1 O7 111.4(3) 2_677 2_667
O6 B2 O4 112.3(3) 2_677 .
O6 B2 O3 106.4(3) 2_677 2_677
O4 B2 O3 113.2(3) . 2_677
O6 B2 O9 108.4(3) 2_677 2_677
O4 B2 O9 109.2(3) . 2_677
O3 B2 O9 107.1(3) 2_677 2_677
O6 B2 Eu1 53.93(18) 2_677 2_677
O4 B2 Eu1 126.9(3) . 2_677
O3 B2 Eu1 52.63(18) 2_677 2_677
O9 B2 Eu1 123.9(3) 2_677 2_677
O6 B2 Eu1 73.9(2) 2_677 .
O4 B2 Eu1 40.18(18) . .
O3 B2 Eu1 115.1(2) 2_677 .
O9 B2 Eu1 135.2(3) 2_677 .
Eu1 B2 Eu1 94.40(12) 2_677 .
O11 B3 O10 122.0(5) . .
O11 B3 O16 119.7(5) . .
O10 B3 O16 118.3(5) . .
O13 B4 O14 123.9(4) . .
O13 B4 O3 116.8(4) . .
O14 B4 O3 119.2(4) . .
O12 B5 O15 119.3(4) . .
O12 B5 O8 120.6(4) . .
O15 B5 O8 120.0(4) . .
O5 B6 O7 110.4(3) . 2_567
O5 B6 O8 113.3(3) . 2_567
O7 B6 O8 107.4(3) 2_567 2_567
O5 B6 O9 110.2(3) . 2_577
O7 B6 O9 109.0(3) 2_567 2_577
O8 B6 O9 106.4(3) 2_567 2_577
O5 B6 Eu1 128.7(3) . 2_567
O7 B6 Eu1 54.17(18) 2_567 2_567
O8 B6 Eu1 53.23(18) 2_567 2_567
O9 B6 Eu1 121.1(3) 2_577 2_567
O5 B6 Eu1 44.94(18) . .
O7 B6 Eu1 67.8(2) 2_567 .
O8 B6 Eu1 113.7(2) 2_567 .
O9 B6 Eu1 138.9(3) 2_577 .
Eu1 B6 Eu1 91.17(12) 2_567 .
O4 B7 O5 102.5(3) . .
O4 B7 O15 111.9(4) . 2_567
O5 B7 O15 112.1(4) . 2_567
O4 B7 O14 111.3(3) . 2_677
O5 B7 O14 111.5(4) . 2_677
O15 B7 O14 107.6(4) 2_567 2_677
O4 B7 Eu1 50.40(19) . .
O5 B7 Eu1 52.18(19) . .
O15 B7 Eu1 124.9(3) 2_567 .
O14 B7 Eu1 127.6(3) 2_677 .
B1 O1 Eu1 115.0(2) 1_455 .
B1 O2 Eu1 120.4(2) . .
B4 O3 B2 120.2(3) . 2_677
B4 O3 Eu1 132.0(3) . .
B2 O3 Eu1 98.4(2) 2_677 .
B2 O4 B7 124.1(3) . .
B2 O4 Eu1 117.0(2) . .
B7 O4 Eu1 101.5(2) . .
B6 O5 B7 124.8(3) . .
B6 O5 Eu1 110.4(2) . .
B7 O5 Eu1 99.6(2) . .
B2 O6 B1 119.0(3) 2_677 2_677
B2 O6 Eu1 97.6(2) 2_677 .
B1 O6 Eu1 142.4(2) 2_677 .
B6 O7 B1 118.5(3) 2_567 2_667
B6 O7 Eu1 97.0(2) 2_567 .
B1 O7 Eu1 141.6(2) 2_667 .
B6 O7 Eu1 85.6(2) 2_567 2_567
B1 O7 Eu1 89.0(2) 2_667 2_567
Eu1 O7 Eu1 109.09(10) . 2_567
B5 O8 B6 120.4(3) . 2_567
B5 O8 Eu1 131.2(3) . .
B6 O8 Eu1 97.9(2) 2_567 .
B6 O9 B2 121.3(3) 2_577 2_677
B4 O14 B7 125.0(3) . 2_677
B5 O15 B7 124.3(4) . 2_567

loop_
_geom_bond_atom_site_label_1
_geom_bond_atom_site_label_2
_geom_bond_distance
_geom_bond_site_symmetry_2
Eu1 O4 2.402(3) .
Eu1 O3 2.407(3) .
Eu1 O8 2.419(3) .
Eu1 O6 2.443(3) .
Eu1 O7 2.444(3) .
Eu1 O5 2.447(3) .
Eu1 O1 2.448(3) .
Eu1 O2 2.489(3) .
Eu1 B6 2.992(5) 2_567
Eu1 B2 2.996(5) 2_677
Eu1 O7 3.015(3) 2_567
Eu1 B7 3.054(5) .
B1 O1 1.465(5) 1_655
B1 O2 1.471(5) .
B1 O6 1.483(5) 2_677
B1 O7 1.496(5) 2_667
B2 O6 1.440(5) 2_677
B2 O4 1.441(5) .
B2 O3 1.466(5) 2_677
B2 O9 1.506(5) 2_677
B2 Eu1 2.996(4) 2_677
B3 O11 1.362(7) .
B3 O10 1.362(7) .
B3 O16 1.367(7) .
B4 O13 1.347(6) .
B4 O14 1.373(6) .
B4 O3 1.382(6) .
B5 O12 1.353(6) .
B5 O15 1.360(6) .
B5 O8 1.387(6) .
B6 O5 1.445(5) .
B6 O7 1.454(5) 2_567
B6 O8 1.459(5) 2_567
B6 O9 1.503(5) 2_577
B6 Eu1 2.992(4) 2_567
B7 O4 1.466(6) .
B7 O5 1.466(5) .
B7 O15 1.469(6) 2_567
B7 O14 1.481(5) 2_677
O1 B1 1.465(5) 1_455
O3 B2 1.466(5) 2_677
O6 B2 1.440(5) 2_677
O6 B1 1.483(5) 2_677
O7 B6 1.454(5) 2_567
O7 B1 1.496(5) 2_667
O7 Eu1 3.015(3) 2_567
O8 B6 1.460(5) 2_567
O9 B6 1.503(5) 2_577
O9 B2 1.506(5) 2_677
O14 B7 1.481(5) 2_677
O15 B7 1.470(6) 2_567
